data_2105610
loop_
_publ_author_name
'Bertolasi, V.'
'Gilli, P.'
'Ferretti, V.'
'Gilli, G.'

_publ_section_title
;
 Intermolecular N-H&#x00B7;&#x00B7;&#x00B7;O Hydrogen Bonding Assisted by
 Resonance. II. Self Assembly of Hydrogen-Bonded Secondary Enaminones in
 Supramolecular Catemers
;
_journal_issue 1
_journal_name_full 'Acta Crystallographica Section B'
_journal_page_first 50
_journal_page_last 65
_journal_paper_doi 10.1107/S0108768197008677
_journal_volume 54
_journal_year 1998
_chemical_formula_analytical 'C17 H12 Cl1 N1 O2 '
_chemical_formula_sum 'C17 H12 Cl N O2'
_chemical_formula_weight 297.74
_chemical_name_systematic
;
3-(4-Chlorophenylamino)-5-phenyl-2-cyclopenten-1,4-dione
;
_space_group_IT_number 14
_symmetry_cell_setting monoclinic
_symmetry_space_group_name_Hall '-P 2yab'
_symmetry_space_group_name_H-M 'P 1 21/a 1'
_cell_angle_alpha 90.00000
_cell_angle_beta 95.17(2)
_cell_angle_gamma 90.00000
_cell_formula_units_Z 4
_cell_length_a 7.075(2)
_cell_length_b 13.332(2)
_cell_length_c 15.030(2)
_cell_measurement_reflns_used 25
_cell_measurement_temperature 295
_cell_measurement_theta_max 15
_cell_measurement_theta_min 10
_cell_volume 1411.9(5)
_diffrn_ambient_temperature 295
_diffrn_measurement_device_type 'Enraf-Nonius CAD4'
_diffrn_measurement_method \w/2\q
_diffrn_radiation_monochromator graphite
_diffrn_radiation_source 'fine focus sealed tube'
_diffrn_radiation_type 'Mo K\a'
_diffrn_radiation_wavelength 0.71069
_diffrn_reflns_av_R_equivalents 0.017
_diffrn_reflns_limit_h_max 9
_diffrn_reflns_limit_h_min -9
_diffrn_reflns_limit_k_max 17
_diffrn_reflns_limit_k_min 0
_diffrn_reflns_limit_l_max 19
_diffrn_reflns_limit_l_min 0
_diffrn_reflns_number 3174
_diffrn_reflns_reduction_process ' ......'
_diffrn_reflns_theta_max 27
_diffrn_reflns_theta_min 2
_diffrn_standards_decay_% 0
_diffrn_standards_interval_time 120
_diffrn_standards_number 3
_exptl_absorpt_coefficient_mu 0.2736
_exptl_absorpt_correction_type none
_exptl_crystal_colour yellow
_exptl_crystal_density_diffrn 1.4007
_exptl_crystal_description
;
plated
;
_exptl_crystal_F_000 616.0
_exptl_crystal_size_max 0.53
_exptl_crystal_size_mid 0.48
_exptl_crystal_size_min 0.05
_refine_diff_density_max 0.17
_refine_diff_density_min -0.14
_refine_ls_extinction_method none
_refine_ls_goodness_of_fit_ref 1.60
_refine_ls_hydrogen_treatment 'H atoms isotropic'
_refine_ls_matrix_type full
_refine_ls_number_parameters 238
_refine_ls_number_reflns 1554
_refine_ls_R_factor_gt 0.042
_refine_ls_shift/su_max 0.01
_refine_ls_structure_factor_coef F
_refine_ls_weighting_details 'w = 4F^2^/[\s^2^(I) + (0.03F^2^)^2^]'
_refine_ls_weighting_scheme calc
_refine_ls_wR_factor_ref 0.047
_reflns_number_gt 1554
_reflns_number_total 3064
_reflns_threshold_expression I>3\s(I)
_cod_data_source_file na0080.cif
_cod_data_source_block 15
_cod_depositor_comments
;
The following automatic conversions were performed:

'_symmetry_cell_setting' value 'Monoclinic' changed to 'monoclinic'
according to /home/saulius/struct/CIF-dictionaries/cif_core.dic
dictionary named 'cif_core.dic' version 2.4.2 from 2011-04-26.

Automatic conversion script
Id: cif_fix_values 1891 2012-01-12 08:04:46Z andrius 

The following automatic conversions were performed:

'_refine_ls_weighting_scheme' value 'calc w = 4F^2^/[\s^2^(I) +
(0.03F^2^)^2^]' was changed to 'calc'. New tag
'_refine_ls_weighting_details' was created. The value of the new tag
was set to 'w = 4F^2^/[\s^2^(I) + (0.03F^2^)^2^]'.

Automatic conversion script
Id: cif_fix_values 3143 2015-03-26 13:38:13Z robertas 
;
_cod_original_sg_symbol_H-M 'P 21/a'
_cod_original_formula_sum 'C17 H12 Cl1 N1 O2 '
_cod_database_code 2105610

loop_
_symmetry_equiv_pos_as_xyz
x,y,z
-x,-y,-z
-x+1/2,y+1/2,-z
x+1/2,-y+1/2,z

loop_
_atom_site_label
_atom_site_fract_x
_atom_site_fract_y
_atom_site_fract_z
_atom_site_U_iso_or_equiv
_atom_site_adp_type
_atom_site_occupancy
_atom_site_type_symbol
Cl 0.1243(2) 0.15359(7) 0.47484(5) 0.0898(4) Uani 1.0 Cl
O1 -0.3302(3) -0.06270(10) -0.09080(10) 0.0674(7) Uani 1.0 O
O2 -0.3350(3) 0.28680(10) -0.06500(10) 0.0555(6) Uani 1.0 O
N1 -0.1645(3) 0.2174(2) 0.09800(10) 0.0436(7) Uani 1.0 N
C1 -0.3131(4) 0.0221(2) -0.0607(2) 0.0448(8) Uani 1.0 C
C2 -0.2151(4) 0.0521(2) 0.0220(2) 0.0458(8) Uani 1.0 C
C3 -0.2234(4) 0.1529(2) 0.0323(2) 0.0379(7) Uani 1.0 C
C4 -0.3231(4) 0.1983(2) -0.0501(2) 0.0410(8) Uani 1.0 C
C5 -0.4033(4) 0.1137(2) -0.1090(2) 0.0427(9) Uani 1.0 C
C6 -0.0898(4) 0.1981(2) 0.1872(2) 0.0425(9) Uani 1.0 C
C7 -0.0600(4) 0.2791(2) 0.2433(2) 0.0510(9) Uani 1.0 C
C8 0.0055(4) 0.2654(2) 0.3314(2) 0.0593(11) Uani 1.0 C
C9 0.0402(4) 0.1707(2) 0.3637(2) 0.0559(10) Uani 1.0 C
C10 0.0135(5) 0.0906(2) 0.3092(2) 0.0711(12) Uani 1.0 C
C11 -0.0505(5) 0.1033(2) 0.2198(2) 0.0642(11) Uani 1.0 C
C12 -0.3793(4) 0.1183(2) -0.2074(2) 0.0441(8) Uani 1.0 C
C13 -0.2269(5) 0.1648(2) -0.2400(2) 0.0629(11) Uani 1.0 C
C14 -0.2065(6) 0.1650(2) -0.3309(2) 0.0834(13) Uani 1.0 C
C15 -0.3356(7) 0.1184(3) -0.3884(2) 0.0946(16) Uani 1.0 C
C16 -0.4864(6) 0.0703(3) -0.3574(2) 0.0916(15) Uani 1.0 C
C17 -0.5101(5) 0.0706(2) -0.2670(2) 0.0679(10) Uani 1.0 C
H1 -0.193(4) 0.279(2) 0.0845(17) 0.058(7) Uiso 1.0 H
H2 -0.160(3) 0.0051(19) 0.0671(15) 0.050(6) Uiso 1.0 H
H5 -0.528(3) 0.1104(17) -0.1019(15) 0.039(6) Uiso 1.0 H
H7 -0.087(4) 0.3426(18) 0.2195(17) 0.052(6) Uiso 1.0 H
H8 0.024(4) 0.3190(19) 0.3694(16) 0.053(6) Uiso 1.0 H
H10 0.036(4) 0.027(2) 0.3313(16) 0.057(7) Uiso 1.0 H
H11 -0.067(4) 0.046(2) 0.1860(18) 0.067(7) Uiso 1.0 H
H13 -0.133(4) 0.1916(18) -0.2009(15) 0.047(6) Uiso 1.0 H
H14 -0.100(5) 0.195(3) -0.347(2) 0.089(9) Uiso 1.0 H
H15 -0.316(5) 0.121(2) -0.449(2) 0.080(9) Uiso 1.0 H
H16 -0.585(5) 0.040(3) -0.392(2) 0.089(9) Uiso 1.0 H
H17 -0.619(4) 0.043(2) -0.2440(17) 0.062(7) Uiso 1.0 H

loop_
_atom_site_aniso_label
_atom_site_aniso_U_11
_atom_site_aniso_U_22
_atom_site_aniso_U_33
_atom_site_aniso_U_12
_atom_site_aniso_U_13
_atom_site_aniso_U_23
Cl 0.1001(6) 0.0748(5) 0.0347(3) 0.0027(4) -0.0117(4) 0.0104(5)
O1 0.0887(14) 0.0265(7) 0.0430(8) -0.0002(7) -0.0021(9) -0.0027(9)
O2 0.0659(11) 0.0255(7) 0.0390(8) 0.0013(7) -0.0010(8) 0.0044(8)
N1 0.0439(11) 0.0266(8) 0.0323(8) 0.0022(8) 0.0011(8) 0.0029(9)
C1 0.0473(14) 0.0266(10) 0.0330(10) 0.0026(9) 0.0080(10) -0.0030(11)
C2 0.0469(14) 0.0283(10) 0.0331(10) 0.0028(9) 0.0031(10) 0.0021(11)
C3 0.0306(11) 0.0293(10) 0.0303(9) -0.0005(9) 0.0054(9) -0.0005(10)
C4 0.0366(12) 0.0285(10) 0.0331(10) 0.0005(9) 0.0089(9) 0.0016(10)
C5 0.0353(12) 0.0293(10) 0.0361(10) -0.0008(10) 0.0009(10) -0.0033(10)
C6 0.0346(12) 0.0336(11) 0.0326(10) 0.0008(9) 0.0036(10) -0.0003(10)
C7 0.0485(14) 0.0348(12) 0.0370(12) -0.0013(10) 0.0005(11) 0.0036(11)
C8 0.0547(16) 0.0475(14) 0.0375(12) -0.0082(11) 0.0000(12) 0.0035(13)
C9 0.0489(14) 0.0511(14) 0.0316(11) 0.0009(11) -0.0010(11) 0.0052(13)
C10 0.079(2) 0.0414(14) 0.0453(13) 0.0078(12) -0.0086(14) 0.0074(14)
C11 0.0726(19) 0.0335(12) 0.0438(12) -0.0027(11) -0.0066(13) 0.0044(13)
C12 0.0486(14) 0.0220(9) 0.0324(10) -0.0001(9) -0.0051(10) 0.0016(10)
C13 0.0735(18) 0.0376(13) 0.0381(12) -0.0061(11) 0.0071(12) -0.0109(13)
C14 0.110(2) 0.0458(15) 0.0449(13) -0.0006(13) 0.0250(15) -0.0049(17)
C15 0.148(3) 0.0429(14) 0.0324(12) 0.0056(12) 0.0026(16) 0.0193(18)
C16 0.107(3) 0.0575(17) 0.0451(14) -0.0068(13) -0.0313(15) 0.0145(17)
C17 0.0636(18) 0.0464(15) 0.0477(14) -0.0003(12) -0.0125(13) -0.0017(13)

loop_
_atom_type_symbol
_atom_type_description
_atom_type_scat_dispersion_real
_atom_type_scat_dispersion_imag
_atom_type_scat_source
Cl 'Chlorine    ' 0.1484 0.1585 'Int. Tab. C, 4.2.6.8, 6.1.1.4'
'O ' 'Oxygen      ' 0.0106 0.0060 'Int. Tab. C, 4.2.6.8, 6.1.1.4'
'N ' 'Nitrogen    ' 0.0061 0.0033 'Int. Tab. C, 4.2.6.8, 6.1.1.4'
'C ' 'Carbon      ' 0.0033 0.0016 'Int. Tab. C, 4.2.6.8, 6.1.1.4'
'H ' 'Hydrogen    ' 0.0000 0.0000 'Int. Tab. C, 4.2.6.8, 6.1.1.4'

loop_
_geom_angle_atom_site_label_1
_geom_angle_atom_site_label_2
_geom_angle_atom_site_label_3
_geom_angle
_geom_angle_publ_flag
C3 N1 C6 129.9(2) no
C3 N1 H1 113(2) no
C6 N1 H1 117(2) no
O1 C1 C2 127.4(2) no
O1 C1 C5 122.8(2) no
C2 C1 C5 109.8(2) no
C1 C2 C3 110.8(2) no
C1 C2 H2 124.0(10) no
C3 C2 H2 125.0(10) no
N1 C3 C2 134.7(2) no
N1 C3 C4 116.1(2) no
C2 C3 C4 109.2(2) no
O2 C4 C3 124.8(2) no
O2 C4 C5 127.3(2) no
C3 C4 C5 107.8(2) no
C1 C5 C4 101.5(2) no
C1 C5 C12 114.7(2) no
C1 C5 H5 106.0(10) no
C4 C5 C12 118.4(2) no
C4 C5 H5 107.0(10) no
C12 C5 H5 109.0(10) no
N1 C6 C7 117.5(2) no
N1 C6 C11 123.3(2) no
C7 C6 C11 119.2(3) no
C6 C7 C8 120.4(2) no
C6 C7 H7 118(2) no
C8 C7 H7 122(2) no
C7 C8 C9 119.9(3) no
C7 C8 H8 121(2) no
C9 C8 H8 119(2) no
Cl C9 C8 119.8(2) no
Cl C9 C10 119.9(2) no
C8 C9 C10 120.3(3) no
C9 C10 C11 120.5(3) no
C9 C10 H10 120(2) no
C11 C10 H10 119(2) no
C6 C11 C10 119.6(3) no
C6 C11 H11 124(2) no
C10 C11 H11 117(2) no
C5 C12 C13 122.1(2) no
C5 C12 C17 119.3(2) no
C13 C12 C17 118.5(3) no
C12 C13 C14 120.5(3) no
C12 C13 H13 120(2) no
C14 C13 H13 120.0(10) no
C13 C14 C15 120.4(3) no
C13 C14 H14 115(2) no
C15 C14 H14 124(2) no
C14 C15 C16 120.1(4) no
C14 C15 H15 117(2) no
C16 C15 H15 123(2) no
C15 C16 C17 120.2(3) no
C15 C16 H16 126(2) no
C17 C16 H16 114(2) no
C12 C17 C16 120.3(3) no
C12 C17 H17 118(2) no
C16 C17 H17 122(2) no

loop_
_geom_bond_atom_site_label_1
_geom_bond_atom_site_label_2
_geom_bond_distance
_geom_bond_publ_flag
Cl C9 1.737(3) no
O1 C1 1.219(3) no
O2 C4 1.201(3) no
N1 C3 1.347(3) no
N1 C6 1.418(3) no
N1 H1 0.87(2) no
C1 C2 1.425(3) no
C1 C5 1.530(4) no
C2 C3 1.355(4) no
C2 H2 0.98(2) no
C3 C4 1.498(3) no
C4 C5 1.513(4) no
C5 C12 1.504(4) no
C5 H5 0.90(2) no
C6 C7 1.375(4) no
C6 C11 1.375(4) no
C7 C8 1.376(4) no
C7 H7 0.93(2) no
C8 C9 1.367(4) no
C8 H8 0.92(2) no
C9 C10 1.349(4) no
C10 C11 1.389(4) no
C10 H10 0.92(2) no
C11 H11 0.92(2) no
C12 C13 1.372(4) no
C12 C17 1.383(4) no
C13 C14 1.387(4) no
C13 H13 0.92(2) no
C14 C15 1.351(5) no
C14 H14 0.90(3) no
C15 C16 1.363(6) no
C15 H15 0.93(3) no
C16 C17 1.384(5) no
C16 H16 0.92(3) no
C17 H17 0.95(2) no

loop_
_geom_contact_atom_site_label_1
_geom_contact_atom_site_label_2
_geom_contact_distance
Cl C8 2.692(3)
Cl C10 2.677(3)
Cl H8 2.77(3)
Cl H10 2.77(3)
O1 C2 2.372(3)
O1 C5 2.418(3)
O1 C12 2.984(3)
O1 H2 2.72(2)
O1 H5 2.70(2)
O2 N1 2.790(3)
O2 C3 2.397(3)
O2 C5 2.436(3)
O2 H1 2.38(3)
O2 H5 2.75(2)
O2 H13 2.89(3)
N1 C2 2.493(3)
N1 C4 2.415(3)
N1 C7 2.388(3)
N1 C11 2.458(4)
N1 H2 2.87(3)
N1 H7 2.50(3)
N1 H11 2.70(3)
C1 C3 2.288(3)
C1 C4 2.356(4)
C1 C12 2.556(3)
C1 H2 2.13(2)
C1 H5 1.98(2)
C2 C4 2.326(4)
C2 C5 2.420(4)
C2 H5 2.87(2)
C2 H11 2.59(3)
C3 C5 2.433(3)
C3 C6 2.505(3)
C3 H1 1.86(3)
C3 H2 2.08(3)
C3 H5 2.87(2)
C3 H11 2.85(3)
C4 C12 2.591(3)
C4 H1 2.40(3)
C4 H5 1.97(2)
C4 H13 2.74(2)
C5 C13 2.518(4)
C5 C17 2.493(4)
C5 H13 2.67(3)
C5 H17 2.61(3)
C6 C8 2.387(4)
C6 C9 2.753(4)
C6 C10 2.389(4)
C6 H1 1.97(3)
C6 H7 1.99(3)
C6 H11 2.04(3)
C7 C9 2.374(4)
C7 C10 2.733(4)
C7 C11 2.372(4)
C7 H1 2.49(3)
C7 H8 2.01(2)
C8 C10 2.355(4)
C8 C11 2.743(4)
C8 H7 2.03(3)
C9 C11 2.377(4)
C9 H8 1.98(3)
C9 H10 1.98(3)
C10 H11 1.98(3)
C11 H2 2.69(2)
C11 H10 2.01(3)
C12 C14 2.395(5)
C12 C15 2.767(4)
C12 C16 2.400(4)
C12 H5 1.99(2)
C12 H13 1.99(3)
C12 H17 2.01(3)
C13 C15 2.376(4)
C13 C16 2.736(5)
C13 C17 2.368(5)
C13 H14 1.95(3)
C14 C16 2.351(6)
C14 C17 2.736(5)
C14 H13 2.01(2)
C14 H15 1.96(3)
C15 C17 2.381(5)
C15 H14 2.00(3)
C15 H16 2.05(3)
C16 H15 2.03(3)
C16 H17 2.05(3)
C17 H5 2.55(2)
C17 H16 1.95(3)
H1 H7 2.26(4)
H2 H11 1.93(3)
H5 H17 2.36(3)
H7 H8 2.34(3)
H10 H11 2.25(4)
H13 H14 2.23(4)
H14 H15 2.29(4)
H15 H16 2.41(5)
H16 H17 2.26(4)

loop_
_geom_hbond_atom_site_label_D
_geom_hbond_atom_site_label_H
_geom_hbond_atom_site_label_A
_geom_hbond_site_symmetry_A
_geom_hbond_distance_DH
_geom_hbond_distance_HA
_geom_hbond_distance_DA
_geom_hbond_angle_DHA
N1 H1 O2 1_555 0.87(3) 2.38(3) 2.790(3) 109(2)
C7 H7 O1 3_455 0.93(3) 2.34(3) 3.160(3) 147(2)
N1 H1 O1 3_455 0.87(3) 2.12(3) 2.934(3) 157(2)

loop_
_geom_torsion_atom_site_label_1
_geom_torsion_atom_site_label_2
_geom_torsion_atom_site_label_3
_geom_torsion_atom_site_label_4
_geom_torsion
_geom_torsion_publ_flag
C6 N1 C3 C2 -8.9(5) no
C6 N1 C3 C4 170.8(2) no
H1 N1 C3 C2 -178(2) no
H1 N1 C3 C4 1(2) no
C3 N1 C6 C7 -173.1(3) no
C3 N1 C6 C11 5.5(4) no
H1 N1 C6 C7 -2(2) no
H1 N1 C6 C11 175(2) no
O1 C1 C2 C3 179.0(3) no
O1 C1 C2 H2 -5(2) no
C5 C1 C2 C3 -2.5(3) no
C5 C1 C2 H2 172(2) no
O1 C1 C5 C4 -174.3(2) no
O1 C1 C5 C12 -45.4(3) no
O1 C1 C5 H5 74(2) no
C2 C1 C5 C4 7.2(3) no
C2 C1 C5 C12 136.0(2) no
C2 C1 C5 H5 -103(2) no
C1 C2 C3 N1 176.1(3) no
C1 C2 C3 C4 -3.5(3) no
H2 C2 C3 N1 1(2) no
H2 C2 C3 C4 -177(2) no
N1 C3 C4 O2 8.5(4) no
N1 C3 C4 C5 -171.5(2) no
C2 C3 C4 O2 -171.8(3) no
C2 C3 C4 C5 8.2(3) no
O2 C4 C5 C1 171.1(3) no
O2 C4 C5 C12 44.5(4) no
O2 C4 C5 H5 -77(2) no
C3 C4 C5 C1 -9.0(3) no
C3 C4 C5 C12 -135.5(2) no
C3 C4 C5 H5 102(2) no
C1 C5 C12 C13 -90.0(3) no
C1 C5 C12 C17 87.2(3) no
C4 C5 C12 C13 29.9(4) no
C4 C5 C12 C17 -152.9(3) no
H5 C5 C12 C13 152(2) no
H5 C5 C12 C17 -30(2) no
N1 C6 C7 C8 177.6(3) no
N1 C6 C7 H7 -1(2) no
C11 C6 C7 C8 -1.1(4) no
C11 C6 C7 H7 180(2) no
N1 C6 C11 C10 -176.8(3) no
N1 C6 C11 H11 1(2) no
C7 C6 C11 C10 1.7(4) no
C7 C6 C11 H11 -179(2) no
C6 C7 C8 C9 -0.4(4) no
C6 C7 C8 H8 -178(2) no
H7 C7 C8 C9 179(2) no
H7 C7 C8 H8 0(3) no
C7 C8 C9 Cl 179.6(2) no
C7 C8 C9 C10 1.1(5) no
H8 C8 C9 Cl -1(2) no
H8 C8 C9 C10 180(2) no
Cl C9 C10 C11 -178.9(3) no
Cl C9 C10 H10 2(2) no
C8 C9 C10 C11 -0.4(5) no
C8 C9 C10 H10 -178(2) no
C9 C10 C11 C6 -1.0(5) no
C9 C10 C11 H11 -178(2) no
H10 C10 C11 C6 178(2) no
H10 C10 C11 H11 0(3) no
C5 C12 C13 C14 178.1(3) no
C5 C12 C13 H13 3(2) no
C17 C12 C13 C14 0.9(4) no
C17 C12 C13 H13 -173(2) no
C5 C12 C17 C16 -177.3(3) no
C5 C12 C17 H17 7(2) no
C13 C12 C17 C16 0.0(4) no
C13 C12 C17 H17 -175(2) no
C12 C13 C14 C15 -0.7(5) no
C12 C13 C14 H14 -176(2) no
H13 C13 C14 C15 174(2) no
H13 C13 C14 H14 -1(3) no
C13 C14 C15 C16 -0.4(6) no
C13 C14 C15 H15 180(2) no
H14 C14 C15 C16 176(3) no
H14 C14 C15 H15 -3(3) no
C14 C15 C16 C17 1.3(6) no
C14 C15 C16 H16 176(3) no
H15 C15 C16 C17 -178(2) no
H15 C15 C16 H16 -3(4) no
C15 C16 C17 C12 -1.1(5) no
C15 C16 C17 H17 175(2) no
H16 C16 C17 C12 -176(2) no
H16 C16 C17 H17 0(3) no
